data_4134091
loop_
_publ_author_name
'Wang, Wei'
'Zhu, Haofu'
'Feng, Lei'
'Yu, Qun'
'Hao, Jing-Cheng'
'Zhu, Rongxiu'
'Wang, Yao'

_publ_section_title
;
 Dual Chalcogen-Chalcogen Bonding Catalysis.
;
_journal_name_full 'Journal of the American Chemical Society'
_journal_paper_doi 10.1021/jacs.9b12610
_journal_year 2020
_chemical_formula_moiety 'C51 H42 O P2 Se2, 0.5(C0.5 F2 O1.5 S0.5), 0.5(C F3 O3 S), 0.25(C F2 O3 S)'
_chemical_formula_sum 'C52 H42 F3 O4 P2 S Se2'
_chemical_formula_weight 1039.77
_space_group_crystal_system monoclinic
_space_group_IT_number 14
_space_group_name_Hall '-P 2ybc'
_space_group_name_H-M_alt 'P 1 21/c 1'
_atom_sites_solution_hydrogens geom
_atom_sites_solution_primary direct
_audit_creation_date 2019-04-05
_audit_creation_method
;
Olex2 1.2
(compiled 2018.05.29 svn.r3508 for OlexSys, GUI svn.r5506)
;
_cell_angle_alpha 90
_cell_angle_beta 106.330(2)
_cell_angle_gamma 90
_cell_formula_units_Z 8
_cell_length_a 20.6736(4)
_cell_length_b 15.6007(4)
_cell_length_c 36.5467(6)
_cell_measurement_reflns_used 20126
_cell_measurement_temperature 172.98(10)
_cell_measurement_theta_max 75.4860
_cell_measurement_theta_min 3.7090
_cell_volume 11311.6(4)
_computing_cell_refinement
;
CrystalClear-SM Expert 2.0 r7 (Rigaku, 2011)
;
_computing_data_collection
;
CrystalClear-SM Expert 2.0 r7 (Rigaku, 2011)
;
_computing_data_reduction
;
CrystalClear-SM Expert 2.0 r7 (Rigaku, 2011)
;
_computing_molecular_graphics 'Olex2 (Dolomanov et al., 2009)'
_computing_publication_material 'Olex2 (Dolomanov et al., 2009)'
_computing_structure_refinement 'ShelXL (Sheldrick, 2015)'
_computing_structure_solution 'ShelXS (Sheldrick, 2008)'
_diffrn_ambient_environment N~2~
_diffrn_ambient_temperature 172.98(10)
_diffrn_detector CCD
_diffrn_detector_area_resol_mean 28.5714
_diffrn_detector_type 'Rigaku Saturn724+'
_diffrn_measured_fraction_theta_full 0.977
_diffrn_measured_fraction_theta_max 0.990
_diffrn_measurement_details
;
List of Runs (angles in degrees, time in seconds):

  # Type    Start    End  Width  t~exp~   \w     \q     \k     \f   Frames
--------------------------------------------------------------------------
  1  \w   -120.00 -95.00   1.00    0.18    --  -48.45-122.00 161.00   25
  2  \w    -89.00 -10.00   1.00    0.18    --  -48.45 122.00-116.00   79
  3  \w   -120.00 -53.00   1.00    0.18    --  -48.45-150.00   0.00   67
  4  \w     37.00  63.00   1.00    0.18    --   48.45-122.00 161.00   26
  5  \w    -99.00 -53.00   1.00    1.25    --  -86.25-150.00   0.00   46
  6  \w     53.00 134.00   1.00    1.25    --  106.49-150.00   0.00   81
  7  \w     35.00 114.00   1.00    1.25    --  106.49-122.00 161.00   79
  8  \w     99.00 126.00   1.00    1.25    --  106.49 150.00  44.00   27
  9  \w   -120.00 -33.00   1.00    0.18    --  -48.45 -77.00   0.00   87
 10  \w   -158.00 -74.00   1.00    1.25    --  -86.25 -45.00  60.00   84
 11  \w     35.00 123.00   1.00    1.25    --  106.49 -61.00 150.00   88
 12  \w     34.00 108.00   1.00    1.25    --  106.49 -94.00 -30.00   74
 13  \w     32.00  99.00   1.00    1.25    --  106.49 -30.00   0.00   67
 14  \w     35.00 118.00   1.00    1.25    --  106.49 -45.00 -60.00   83
;
_diffrn_measurement_device 'AFC12 (Right): Kappa 3 circle'
_diffrn_measurement_device_type 'Rigaku Saturn724+ (2x2 bin mode)'
_diffrn_measurement_method 'profile data from \w-scans'
_diffrn_measurement_specimen_support 'Mitegen 50um'
_diffrn_orient_matrix_type 'CrysAlisPro convention (1999,Acta A55,543-557)'
_diffrn_orient_matrix_UB_11 0.0095770000
_diffrn_orient_matrix_UB_12 0.0909174000
_diffrn_orient_matrix_UB_13 -0.0141523000
_diffrn_orient_matrix_UB_21 -0.0404391000
_diffrn_orient_matrix_UB_22 0.0373550000
_diffrn_orient_matrix_UB_23 0.0258404000
_diffrn_orient_matrix_UB_31 0.0655797000
_diffrn_orient_matrix_UB_32 0.0098273000
_diffrn_orient_matrix_UB_33 0.0325456000
_diffrn_radiation_collimation 0.3
_diffrn_radiation_monochromator Confocal
_diffrn_radiation_probe x-ray
_diffrn_radiation_type CuK\a
_diffrn_radiation_wavelength 1.54178
_diffrn_reflns_av_R_equivalents 0.0710
_diffrn_reflns_av_unetI/netI 0.0610
_diffrn_reflns_Laue_measured_fraction_full 0.977
_diffrn_reflns_Laue_measured_fraction_max 0.990
_diffrn_reflns_limit_h_max 24
_diffrn_reflns_limit_h_min -24
_diffrn_reflns_limit_k_max 18
_diffrn_reflns_limit_k_min -18
_diffrn_reflns_limit_l_max 43
_diffrn_reflns_limit_l_min -43
_diffrn_reflns_number 68185
_diffrn_reflns_point_group_measured_fraction_full 0.977
_diffrn_reflns_point_group_measured_fraction_max 0.990
_diffrn_reflns_theta_full 67.679
_diffrn_reflns_theta_max 67.061
_diffrn_reflns_theta_min 2.855
_diffrn_source 'Rotating Anode'
_diffrn_source_current 24.0
_diffrn_source_power 1.2
_diffrn_source_target Mo
_diffrn_source_type 'Rotating Anode'
_diffrn_source_voltage 50.0
_exptl_absorpt_coefficient_mu 2.910
_exptl_absorpt_correction_T_max 1.00000
_exptl_absorpt_correction_T_min 0.53613
_exptl_absorpt_correction_type multi-scan
_exptl_absorpt_process_details
;
CrysAlisPro 1.171.40.25a (Rigaku Oxford Diffraction, 2018)
Empirical absorption correction using spherical harmonics,
 implemented in SCALE3 ABSPACK scaling algorithm.
;
_exptl_crystal_colour yellow
_exptl_crystal_colour_primary yellow
_exptl_crystal_density_diffrn 1.221
_exptl_crystal_description block
_exptl_crystal_F_000 4216
_exptl_crystal_size_max 0.12
_exptl_crystal_size_mid 0.1
_exptl_crystal_size_min 0.08
_refine_diff_density_max 3.032
_refine_diff_density_min -0.961
_refine_diff_density_rms 0.106
_refine_ls_extinction_method none
_refine_ls_goodness_of_fit_ref 1.086
_refine_ls_hydrogen_treatment constr
_refine_ls_matrix_type full
_refine_ls_number_parameters 1293
_refine_ls_number_reflns 19992
_refine_ls_number_restraints 514
_refine_ls_restrained_S_all 1.128
_refine_ls_R_factor_all 0.1081
_refine_ls_R_factor_gt 0.0859
_refine_ls_shift/su_max 0.002
_refine_ls_shift/su_mean 0.000
_refine_ls_structure_factor_coef Fsqd
_refine_ls_weighting_details 'w=1/[\s^2^(Fo^2^)+(0.1231P)^2^+30.6731P] where P=(Fo^2^+2Fc^2^)/3'
_refine_ls_weighting_scheme calc
_refine_ls_wR_factor_gt 0.2335
_refine_ls_wR_factor_ref 0.2578
_reflns_Friedel_coverage 0.000
_reflns_number_gt 14679
_reflns_number_total 19992
_reflns_threshold_expression 'I > 2\s(I)'
_cod_data_source_file ja9b12610_si_002.cif
_cod_data_source_block 180329f
_cod_database_code 4134091
_shelxl_version_number 2013-4
_chemical_oxdiff_formula CSeP
_shelx_space_group_comment
;
The symmetry employed for this shelxl refinement is uniquely defined
by the following loop, which should always be used as a source of
symmetry information in preference to the above space-group names.
They are only intended as comments.
;
_reflns_odcompleteness_completeness 99.03
_reflns_odcompleteness_iscentric 1
_reflns_odcompleteness_theta 66.97
_olex2_refinement_description
;
1. Fixed Uiso
 At 1.2 times of:
  All C(H) groups
 At 1.5 times of:
  All C(H,H,H) groups
2. Restrained distances
 C101-S1AA
 1.85 with sigma of 0.01
 C102-S3
 1.85 with sigma of 0.01
 F2-C101 = F5-C101 = F3-C101 = F8-C102 = F7-C102 = F9-C102
 1.45 with sigma of 0.01
 C102-O11
 2.65 with sigma of 0.01
 O9-C102
 2.65 with sigma of 0.01
 S3-O9 = S3-O11 = S3-O10 = S1AA-O8 = S1AA-O6 = S1AA-O5
 1.45 with sigma of 0.01
 O10-C102
 2.65 with sigma of 0.01
 C100-F4
 1.45 with sigma of 0.01
 F6-C100
 1.45 with sigma of 0.01
 C100-F1
 1.45 with sigma of 0.01
 S0AA-O4
 1.45 with sigma of 0.01
 S0AA-O7
 1.45 with sigma of 0.01
 F4-F6
 2.35 with sigma of 0.01
 F6-F1
 2.35 with sigma of 0.01
 F1-F4
 2.35 with sigma of 0.01
 S0AA-O3
 1.45 with sigma of 0.01
 S0AA-C100
 1.85 with sigma of 0.01
 O3-O4
 2.35 with sigma of 0.01
 O3-O7
 2.35 with sigma of 0.01
 O4-O7
 2.35 with sigma of 0.01
 C100-O4
 2.75 with sigma of 0.01
 O7-C100
 2.75 with sigma of 0.01
 O3-C100
 2.75 with sigma of 0.01
 C101-F2 \\sim C102-F8
 with sigma of 0.02
 C101-F3 \\sim C102-F7
 with sigma of 0.02
 C101-F5 \\sim C102-F9
 with sigma of 0.02
 F2-F3 \\sim F8-F7
 with sigma of 0.04
 F2-F5 \\sim F8-F9
 with sigma of 0.04
 F3-F5 \\sim F7-F9
 with sigma of 0.04
 S1AA-C101 \\sim S3-C102
 with sigma of 0.02
 S1AA-F2 \\sim S3-F8
 with sigma of 0.04
 S1AA-F3 \\sim S3-F7
 with sigma of 0.04
 S1AA-F5 \\sim S3-F9
 with sigma of 0.04
 C101-O5 \\sim C102-O9
 with sigma of 0.04
 C101-O6 \\sim C102-O11
 with sigma of 0.04
 O5-O6 \\sim O9-O11
 with sigma of 0.04
 S1AA-O5 \\sim S3-O9
 with sigma of 0.02
 S1AA-O6 \\sim S3-O11
 with sigma of 0.02
 C101-O8 \\sim C102-O10
 with sigma of 0.04
 O5-O8 \\sim O9-O10
 with sigma of 0.04
 O6-O8 \\sim O11-O10
 with sigma of 0.04
 S1AA-O8 \\sim S3-O10
 with sigma of 0.02
3. Uiso/Uaniso restraints and constraints
S1AA \\sim F2 \\sim F3 \\sim F5 \\sim O5 \\sim O6 \\sim O8 \\sim C101 \\sim S3
\\sim F7 \\sim F8 \\sim F9 \\sim O9 \\sim O10 \\sim O11 \\sim C102: within 1.7A
with sigma of 0.004 and sigma for terminal atoms of 0.008
S0AA \\sim F1 \\sim F4 \\sim F6 \\sim O3 \\sim O4 \\sim O7 \\sim C100: within
1.7A with sigma of 0.004 and sigma for terminal atoms of 0.008
F6 \\sim S0AA \\sim O3 \\sim O4 \\sim O7 \\sim C100 \\sim F1 \\sim F4: within
2A with sigma of 0.004 and sigma for terminal atoms of 0.004
F49 \\sim C0AA \\sim F36 \\sim O21 \\sim O30 \\sim O39 \\sim F1: within 2A with
sigma of 0.004 and sigma for terminal atoms of 0.008
C28 \\sim C29 \\sim C47 \\sim C45 \\sim C34 \\sim C48: within 2A with sigma of
0.004 and sigma for terminal atoms of 0.008
C38 \\sim C40 \\sim C31 \\sim C26 \\sim C25 \\sim C27: within 2A with sigma of
0.008 and sigma for terminal atoms of 0.004
C9 \\sim C5AA \\sim C7 \\sim C18 \\sim C15 \\sim C17: within 2A with sigma of
0.008 and sigma for terminal atoms of 0.004
C42 \\sim C33 \\sim C23 \\sim C105 \\sim C43 \\sim C36: within 2A with sigma of
0.008 and sigma for terminal atoms of 0.004
C49 \\sim C50 \\sim C44 \\sim C24: within 2A with sigma of 0.008 and sigma for
terminal atoms of 0.004
C76 \\sim C58 \\sim C80 \\sim C92 \\sim C83 \\sim C89 \\sim O2 \\sim C54:
within 2A with sigma of 0.008 and sigma for terminal atoms of 0.004
4. Others
 Sof(S3)=Sof(F7)=Sof(F8)=Sof(F9)=Sof(O9)=Sof(O10)=Sof(O11)=Sof(C102)=1-FVAR(1)
 Sof(S1AA)=Sof(F2)=Sof(F3)=Sof(F5)=Sof(O5)=Sof(O6)=Sof(O8)=Sof(C101)=FVAR(1)
 Fixed Sof: S0AA(0.5) F4(0.5) F6(0.5) O3(0.5) O4(0.5) O7(0.5) C100(0.5)
 S4(0.5) O21(0.5) O30(0.5) F36(0.5) O39(0.5) C0AA(0.5) F49(0.5)
5.a Aromatic/amide H refined with riding coordinates:
 C2(H2), C5(H5), C6(H6), C7(H7), C8(H8), C9(H9), C10(H10), C11(H11), C12(H12),
 C13(H13), C14(H14), C15(H15), C16(H16), C17(H17), C18(H18), C21(H21), C25(H25),
  C26(H26), C29(H29), C30(H30), C31(H31), C32(H32), C34(H34), C35(H35),
 C36(H36), C37(H37), C38(H38), C39(H39), C40(H40), C41(H41), C42(H42), C43(H43),
  C45(H45), C46(H46), C47(H47), C48(H48), C52(H52), C57(H57), C59(H59),
 C61(H61), C62(H62), C63(H63), C64(H64), C65(H65), C66(H66), C68(H68), C69(H69),
  C70(H70), C71(H71), C72(H72), C74(H74), C77(H77), C79(H79), C81(H81),
 C82(H82), C83(H83), C84(H84), C85(H85), C86(H86), C87(H87), C88(H88), C89(H89),
  C91(H91), C92(H92), C93(H93), C94(H94), C95(H95), C96(H96), C98(H98),
 C99(H99), C103(H103), C104(H104)
5.b Idealised Me refined as rotating group:
 C49(H49A,H49B,H49C), C50(H50A,H50B,H50C), C90(H90A,H90B,H90C), C97(H97A,H97B,
 H97C)
;
_olex2_submission_special_instructions 'No special instructions were received'
_oxdiff_exptl_absorpt_empirical_details
;
Empirical correction (ABSPACK) includes:
- Absorption correction using spherical harmonics
- Frame scaling
;
_oxdiff_exptl_absorpt_empirical_full_max 1.516
_oxdiff_exptl_absorpt_empirical_full_min 0.594

loop_
_space_group_symop_operation_xyz
'x, y, z'
'-x, y+1/2, -z+1/2'
'-x, -y, -z'
'x, -y-1/2, z-1/2'

loop_
_atom_site_label
_atom_site_type_symbol
_atom_site_fract_x
_atom_site_fract_y
_atom_site_fract_z
_atom_site_U_iso_or_equiv
_atom_site_adp_type
_atom_site_occupancy
_atom_site_site_symmetry_order
_atom_site_calc_flag
_atom_site_refinement_flags_posn
_atom_site_refinement_flags_adp
_atom_site_refinement_flags_occupancy
_atom_site_disorder_assembly
_atom_site_disorder_group
Se1 Se 0.37925(3) 0.71740(5) 0.60003(2) 0.05355(19) Uani 1 1 d . . . . .
P1 P 0.27345(7) 0.71591(10) 0.56364(4) 0.0455(3) Uani 1 1 d . . . . .
C1 C 0.4202(3) 0.6244(4) 0.57997(15) 0.0520(14) Uani 1 1 d . . . . .
C2 C 0.4310(3) 0.5469(5) 0.59961(17) 0.0571(15) Uani 1 1 d . . . . .
H2 H 0.4119 0.5368 0.6194 0.069 Uiso 1 1 calc R . . . .
C3 C 0.2175(3) 0.6484(4) 0.58028(16) 0.0491(13) Uani 1 1 d . . . . .
C5AA C 0.2715(3) 0.6802(4) 0.51630(16) 0.0558(14) Uani 1 1 d . U . . .
C5 C 0.2410(3) 0.5711(4) 0.59873(19) 0.0576(15) Uani 1 1 d . . . . .
H5 H 0.2866 0.5573 0.6046 0.069 Uiso 1 1 calc R . . . .
C6 C 0.1499(3) 0.6680(5) 0.5726(2) 0.0671(18) Uani 1 1 d . . . . .
H6 H 0.1340 0.7197 0.5608 0.080 Uiso 1 1 calc R . . . .
C7 C 0.2353(4) 0.6090(5) 0.5004(2) 0.0729(17) Uani 1 1 d . U . . .
H7 H 0.2119 0.5773 0.5141 0.087 Uiso 1 1 calc R . . . .
C8 C 0.1285(4) 0.5375(6) 0.5986(3) 0.084(2) Uani 1 1 d . . . . .
H8 H 0.0976 0.4994 0.6037 0.101 Uiso 1 1 calc R . . . .
C9 C 0.3075(4) 0.7260(5) 0.49606(18) 0.0687(16) Uani 1 1 d . U . . .
H9 H 0.3321 0.7741 0.5069 0.082 Uiso 1 1 calc R . . . .
C10 C 0.4499(4) 0.6384(5) 0.55044(19) 0.0702(19) Uani 1 1 d . . . . .
H10 H 0.4446 0.6908 0.5378 0.084 Uiso 1 1 calc R . . . .
C11 C 0.1066(4) 0.6133(6) 0.5818(3) 0.083(2) Uani 1 1 d . . . . .
H11 H 0.0613 0.6278 0.5767 0.100 Uiso 1 1 calc R . . . .
C12 C 0.4704(4) 0.4851(5) 0.5893(2) 0.0711(19) Uani 1 1 d . . . . .
H12 H 0.4786 0.4336 0.6026 0.085 Uiso 1 1 calc R . . . .
C13 C 0.1961(4) 0.5155(5) 0.6082(2) 0.0707(19) Uani 1 1 d . . . . .
H13 H 0.2110 0.4643 0.6207 0.085 Uiso 1 1 calc R . . . .
C14 C 0.4866(4) 0.5747(6) 0.5405(2) 0.081(2) Uani 1 1 d . . . . .
H14 H 0.5046 0.5833 0.5201 0.097 Uiso 1 1 calc R . . . .
C15 C 0.2708(4) 0.6295(6) 0.4441(2) 0.083(2) Uani 1 1 d . U . . .
H15 H 0.2713 0.6114 0.4199 0.099 Uiso 1 1 calc R . . . .
C16 C 0.4976(4) 0.4990(6) 0.5594(2) 0.077(2) Uani 1 1 d . . . . .
H16 H 0.5234 0.4567 0.5523 0.092 Uiso 1 1 calc R . . . .
C17 C 0.3066(4) 0.6998(6) 0.45957(19) 0.0755(18) Uani 1 1 d . U . . .
H17 H 0.3305 0.7305 0.4458 0.091 Uiso 1 1 calc R . . . .
C18 C 0.2340(4) 0.5847(6) 0.4634(2) 0.085(2) Uani 1 1 d . U . . .
H18 H 0.2080 0.5382 0.4519 0.102 Uiso 1 1 calc R . . . .
Se2 Se 0.27221(3) 0.73940(5) 0.67010(2) 0.0565(2) Uani 1 1 d . . . . .
P2 P 0.37101(7) 0.79760(11) 0.70103(4) 0.0469(3) Uani 1 1 d . . . . .
O1 O 0.3097(2) 0.8681(3) 0.62053(10) 0.0478(9) Uani 1 1 d . . . . .
C19 C 0.3386(3) 0.9317(4) 0.64637(15) 0.0482(13) Uani 1 1 d . . . . .
C20 C 0.2570(3) 0.6722(4) 0.71093(17) 0.0532(14) Uani 1 1 d . . . . .
C21 C 0.2756(4) 0.5878(5) 0.71432(19) 0.0629(17) Uani 1 1 d . . . . .
H21 H 0.2957 0.5631 0.6971 0.076 Uiso 1 1 calc R . . . .
C22 C 0.3743(3) 0.9041(4) 0.68259(16) 0.0521(14) Uani 1 1 d . . . . .
C23 C 0.2683(3) 0.8918(4) 0.58480(15) 0.0515(13) Uani 1 1 d . U . . .
C24 C 0.3339(4) 1.0175(4) 0.63697(17) 0.0644(17) Uani 1 1 d . U . . .
C25 C 0.4423(3) 0.6485(5) 0.69788(18) 0.0596(14) Uani 1 1 d . U . . .
H25 H 0.4029 0.6188 0.6971 0.071 Uiso 1 1 calc R . . . .
C26 C 0.5005(4) 0.6042(5) 0.69875(19) 0.0647(15) Uani 1 1 d . U . . .
H26 H 0.5004 0.5446 0.6981 0.078 Uiso 1 1 calc R . . . .
C27 C 0.4427(3) 0.7381(4) 0.69812(17) 0.0521(13) Uani 1 1 d . U . . .
C28 C 0.3719(3) 0.8080(5) 0.75024(16) 0.0654(13) Uani 1 1 d . U . . .
C29 C 0.4055(4) 0.7457(6) 0.77625(18) 0.0742(14) Uani 1 1 d . U . . .
H29 H 0.4306 0.7028 0.7689 0.089 Uiso 1 1 calc R . . . .
C30 C 0.2261(3) 0.7109(5) 0.73644(19) 0.0601(16) Uani 1 1 d . . . . .
H30 H 0.2137 0.7684 0.7339 0.072 Uiso 1 1 calc R . . . .
C31 C 0.5586(4) 0.6490(5) 0.7007(2) 0.0752(17) Uani 1 1 d . U . . .
H31 H 0.5982 0.6190 0.7022 0.090 Uiso 1 1 calc R . . . .
C32 C 0.2641(4) 0.5394(5) 0.7436(2) 0.076(2) Uani 1 1 d . . . . .
H32 H 0.2763 0.4818 0.7461 0.091 Uiso 1 1 calc R . . . .
C33 C 0.2520(4) 0.9766(4) 0.57547(17) 0.0628(15) Uani 1 1 d . U . . .
C34 C 0.3335(4) 0.8691(6) 0.76027(18) 0.0725(14) Uani 1 1 d . U . . .
H34 H 0.3094 0.9081 0.7423 0.087 Uiso 1 1 calc R . . . .
C35 C 0.4112(3) 0.9657(5) 0.70849(19) 0.0637(18) Uani 1 1 d . . . . .
H35 H 0.4362 0.9489 0.7328 0.076 Uiso 1 1 calc R . . . .
C36 C 0.1742(5) 0.9274(5) 0.51601(19) 0.081(2) Uani 1 1 d . U . . .
H36 H 0.1405 0.9393 0.4937 0.097 Uiso 1 1 calc R . . . .
C37 C 0.2347(5) 0.5767(5) 0.7691(2) 0.078(2) Uani 1 1 d . . . . .
H37 H 0.2281 0.5445 0.7891 0.094 Uiso 1 1 calc R . . . .
C38 C 0.5011(4) 0.7816(6) 0.6982(3) 0.0774(18) Uani 1 1 d . U . . .
H38 H 0.5011 0.8411 0.6969 0.093 Uiso 1 1 calc R . . . .
C39 C 0.2148(4) 0.6618(5) 0.7651(2) 0.075(2) Uani 1 1 d . . . . .
H39 H 0.1936 0.6858 0.7819 0.089 Uiso 1 1 calc R . . . .
C40 C 0.5595(4) 0.7360(6) 0.7003(3) 0.089(2) Uani 1 1 d . U . . .
H40 H 0.5994 0.7650 0.7014 0.107 Uiso 1 1 calc R . . . .
C41 C 0.3704(4) 1.0759(5) 0.66279(19) 0.073(2) Uani 1 1 d . . . . .
H41 H 0.3680 1.1337 0.6564 0.088 Uiso 1 1 calc R . . . .
C42 C 0.2020(5) 0.9925(5) 0.54091(19) 0.0772(19) Uani 1 1 d . U . . .
H42 H 0.1874 1.0485 0.5348 0.093 Uiso 1 1 calc R . . . .
C43 C 0.1964(4) 0.8455(5) 0.52411(17) 0.0692(17) Uani 1 1 d . U . . .
H43 H 0.1798 0.8025 0.5063 0.083 Uiso 1 1 calc R . . . .
C44 C 0.2851(5) 1.0509(5) 0.59986(19) 0.0785(16) Uani 1 1 d . U . . .
C45 C 0.3624(4) 0.8132(7) 0.8234(2) 0.0857(16) Uani 1 1 d . U . . .
H45 H 0.3587 0.8151 0.8482 0.103 Uiso 1 1 calc R . . . .
C46 C 0.4104(4) 1.0507(5) 0.6978(2) 0.072(2) Uani 1 1 d . . . . .
H46 H 0.4368 1.0906 0.7143 0.086 Uiso 1 1 calc R . . . .
C47 C 0.4003(4) 0.7497(6) 0.8137(2) 0.0837(16) Uani 1 1 d . U . . .
H47 H 0.4224 0.7097 0.8318 0.100 Uiso 1 1 calc R . . . .
C48 C 0.3303(4) 0.8729(6) 0.79826(19) 0.0819(15) Uani 1 1 d . U . . .
H48 H 0.3062 0.9164 0.8059 0.098 Uiso 1 1 calc R . . . .
C49 C 0.2333(5) 1.1089(5) 0.6097(2) 0.0848(19) Uani 1 1 d . U . . .
H49A H 0.2557 1.1573 0.6241 0.127 Uiso 1 1 calc GR . . . .
H49B H 0.2099 1.0775 0.6247 0.127 Uiso 1 1 calc GR . . . .
H49C H 0.2017 1.1285 0.5867 0.127 Uiso 1 1 calc GR . . . .
C50 C 0.3264(5) 1.1041(5) 0.5778(2) 0.0863(19) Uani 1 1 d . U . . .
H50A H 0.3452 1.1537 0.5925 0.129 Uiso 1 1 calc GR . . . .
H50B H 0.2971 1.1219 0.5536 0.129 Uiso 1 1 calc GR . . . .
H50C H 0.3620 1.0693 0.5737 0.129 Uiso 1 1 calc GR . . . .
Se3 Se 0.77968(3) 0.75523(5) 0.67989(2) 0.0585(2) Uani 1 1 d . . . . .
Se4 Se 0.87897(3) 0.72500(5) 0.59419(2) 0.0640(2) Uani 1 1 d . . . . .
P3 P 0.88269(8) 0.80551(12) 0.70565(4) 0.0527(4) Uani 1 1 d . . . . .
P4 P 0.76850(8) 0.73163(12) 0.56826(4) 0.0535(4) Uani 1 1 d . . . . .
O2 O 0.8164(2) 0.8806(3) 0.62622(11) 0.0559(10) Uani 1 1 d . U . . .
C51 C 0.7680(3) 0.6884(4) 0.72165(16) 0.0501(14) Uani 1 1 d . . . . .
C52 C 0.7848(3) 0.6026(4) 0.72410(18) 0.0576(16) Uani 1 1 d . . . . .
H52 H 0.8035 0.5776 0.7063 0.069 Uiso 1 1 calc R . . . .
C53 C 0.7206(3) 0.6723(5) 0.59403(15) 0.0567(16) Uani 1 1 d . . . . .
C54 C 0.8481(3) 0.9429(4) 0.65240(16) 0.0559(14) Uani 1 1 d . U . . .
C55 C 0.9018(3) 0.6214(5) 0.57143(19) 0.0634(18) Uani 1 1 d . . . . .
C56 C 0.8946(3) 0.8105(5) 0.75628(15) 0.0553(15) Uani 1 1 d . . . . .
C57 C 0.9332(4) 0.7507(5) 0.78033(18) 0.0679(19) Uani 1 1 d . . . . .
H57 H 0.9580 0.7104 0.7712 0.082 Uiso 1 1 calc R . . . .
C58 C 0.7734(3) 0.9080(5) 0.59174(16) 0.0578(13) Uani 1 1 d . U . . .
C59 C 0.8587(3) 0.8725(5) 0.77008(18) 0.0616(16) Uani 1 1 d . . . . .
H59 H 0.8330 0.9131 0.7536 0.074 Uiso 1 1 calc R . . . .
C60 C 0.8859(3) 0.9127(5) 0.68869(17) 0.0588(16) Uani 1 1 d . . . . .
C61 C 0.9451(3) 0.6532(5) 0.69750(17) 0.0615(17) Uani 1 1 d . . . . .
H61 H 0.9093 0.6267 0.7037 0.074 Uiso 1 1 calc R . . . .
C62 C 0.6839(4) 0.5902(6) 0.47385(19) 0.079(2) Uani 1 1 d . . . . .
H62 H 0.6541 0.5444 0.4673 0.094 Uiso 1 1 calc R . . . .
C63 C 0.7430(4) 0.5915(5) 0.60945(17) 0.0650(18) Uani 1 1 d . . . . .
H63 H 0.7845 0.5702 0.6083 0.078 Uiso 1 1 calc R . . . .
C64 C 0.7735(4) 0.5546(4) 0.7533(2) 0.0687(19) Uani 1 1 d . . . . .
H64 H 0.7841 0.4965 0.7550 0.082 Uiso 1 1 calc R . . . .
C65 C 0.7407(3) 0.7271(4) 0.74807(18) 0.0552(15) Uani 1 1 d . . . . .
H65 H 0.7291 0.7849 0.7460 0.066 Uiso 1 1 calc R . . . .
C66 C 0.7754(3) 0.7242(4) 0.49362(17) 0.0571(15) Uani 1 1 d . . . . .
H66 H 0.8058 0.7694 0.5002 0.068 Uiso 1 1 calc R . . . .
C67 C 0.8432(4) 1.0305(5) 0.64432(19) 0.0648(18) Uani 1 1 d . . . . .
C68 C 0.7108(4) 0.6256(5) 0.44682(19) 0.0689(19) Uani 1 1 d . . . . .
H68 H 0.6974 0.6056 0.4218 0.083 Uiso 1 1 calc R . . . .
C69 C 0.9966(3) 0.6032(5) 0.69027(19) 0.0680(18) Uani 1 1 d . . . . .
H69 H 0.9964 0.5438 0.6926 0.082 Uiso 1 1 calc R . . . .
C70 C 0.9137(4) 0.5469(5) 0.5925(2) 0.0712(19) Uani 1 1 d . . . . .
H70 H 0.9079 0.5448 0.6168 0.085 Uiso 1 1 calc R . . . .
C71 C 0.6592(3) 0.7042(6) 0.5965(2) 0.073(2) Uani 1 1 d . . . . .
H71 H 0.6434 0.7572 0.5861 0.088 Uiso 1 1 calc R . . . .
C72 C 0.9347(4) 0.7514(6) 0.8186(2) 0.083(2) Uani 1 1 d . . . . .
H72 H 0.9601 0.7105 0.8349 0.100 Uiso 1 1 calc R . . . .
C73 C 0.7466(3) 0.6884(5) 0.52082(17) 0.0568(15) Uani 1 1 d . . . . .
C74 C 0.7009(4) 0.6221(5) 0.51100(18) 0.071(2) Uani 1 1 d . . . . .
H74 H 0.6816 0.5990 0.5289 0.086 Uiso 1 1 calc R . . . .
C75 C 0.9472(3) 0.7408(5) 0.69539(17) 0.0576(16) Uani 1 1 d . . . . .
C76 C 0.7580(4) 0.9939(5) 0.58400(18) 0.0661(16) Uani 1 1 d . U . . .
C77 C 0.8993(5) 0.8113(6) 0.8327(2) 0.085(2) Uani 1 1 d . . . . .
H77 H 0.9006 0.8107 0.8583 0.103 Uiso 1 1 calc R . . . .
C78 C 0.7940(4) 1.0662(5) 0.60977(19) 0.071(2) Uani 1 1 d . . . . .
C79 C 0.7578(4) 0.6911(5) 0.45698(18) 0.0657(18) Uani 1 1 d . . . . .
H79 H 0.7776 0.7129 0.4390 0.079 Uiso 1 1 calc R . . . .
C80 C 0.7444(3) 0.8436(5) 0.56514(17) 0.0609(15) Uani 1 1 d . U . . .
C81 C 0.7311(4) 0.6773(5) 0.7778(2) 0.0684(19) Uani 1 1 d . . . . .
H81 H 0.7141 0.7025 0.7962 0.082 Uiso 1 1 calc R . . . .
C82 C 0.7464(4) 0.5920(5) 0.7800(2) 0.072(2) Uani 1 1 d . . . . .
H82 H 0.7386 0.5590 0.7996 0.087 Uiso 1 1 calc R . . . .
C83 C 0.6756(5) 0.9519(6) 0.5260(2) 0.088(2) Uani 1 1 d . U . . .
H83 H 0.6399 0.9664 0.5050 0.105 Uiso 1 1 calc R . . . .
C84 C 0.9241(4) 0.9735(5) 0.71413(19) 0.0675(19) Uani 1 1 d . . . . .
H84 H 0.9511 0.9556 0.7378 0.081 Uiso 1 1 calc R . . . .
C85 C 0.8615(4) 0.8732(5) 0.80820(18) 0.074(2) Uani 1 1 d . . . . .
H85 H 0.8382 0.9148 0.8176 0.088 Uiso 1 1 calc R . . . .
C86 C 1.0480(4) 0.6445(7) 0.6796(2) 0.081(2) Uani 1 1 d . . . . .
H86 H 1.0825 0.6124 0.6747 0.097 Uiso 1 1 calc R . . . .
C87 C 0.9984(4) 0.7825(6) 0.6841(2) 0.074(2) Uani 1 1 d . . . . .
H87 H 0.9993 0.8418 0.6817 0.089 Uiso 1 1 calc R . . . .
C88 C 0.9112(4) 0.6255(6) 0.5348(2) 0.075(2) Uani 1 1 d . . . . .
H88 H 0.9047 0.6765 0.5211 0.091 Uiso 1 1 calc R . . . .
C89 C 0.7083(4) 1.0143(6) 0.5504(2) 0.0771(18) Uani 1 1 d . U . . .
H89 H 0.6973 1.0715 0.5446 0.093 Uiso 1 1 calc R . . . .
C90 C 0.7403(5) 1.1205(5) 0.6223(2) 0.081(2) Uani 1 1 d . . . . .
H90A H 0.7204 1.0863 0.6380 0.121 Uiso 1 1 calc GR . . . .
H90B H 0.7059 1.1390 0.6001 0.121 Uiso 1 1 calc GR . . . .
H90C H 0.7616 1.1697 0.6364 0.121 Uiso 1 1 calc GR . . . .
C91 C 0.9303(4) 0.5524(6) 0.5199(2) 0.081(2) Uani 1 1 d . . . . .
H91 H 0.9356 0.5538 0.4955 0.097 Uiso 1 1 calc R . . . .
C92 C 0.6956(4) 0.8654(6) 0.5324(2) 0.0768(18) Uani 1 1 d . U . . .
H92 H 0.6758 0.8235 0.5147 0.092 Uiso 1 1 calc R . . . .
C93 C 1.0485(4) 0.7300(7) 0.6764(3) 0.092(3) Uani 1 1 d . . . . .
H93 H 1.0833 0.7557 0.6689 0.110 Uiso 1 1 calc R . . . .
C94 C 0.7026(4) 0.5439(6) 0.62634(19) 0.075(2) Uani 1 1 d . . . . .
H94 H 0.7163 0.4894 0.6358 0.090 Uiso 1 1 calc R . . . .
C95 C 0.9222(4) 1.0593(5) 0.7047(2) 0.080(2) Uani 1 1 d . . . . .
H95 H 0.9487 1.0983 0.7217 0.095 Uiso 1 1 calc R . . . .
C96 C 0.8823(4) 1.0868(5) 0.67108(19) 0.073(2) Uani 1 1 d . . . . .
H96 H 0.8809 1.1451 0.6655 0.087 Uiso 1 1 calc R . . . .
C97 C 0.8300(6) 1.1250(7) 0.5873(2) 0.110(4) Uani 1 1 d . . . . .
H97A H 0.8496 1.1731 0.6028 0.165 Uiso 1 1 calc GR . . . .
H97B H 0.7978 1.1451 0.5645 0.165 Uiso 1 1 calc GR . . . .
H97C H 0.8648 1.0932 0.5806 0.165 Uiso 1 1 calc GR . . . .
C98 C 0.9346(4) 0.4754(6) 0.5765(3) 0.085(2) Uani 1 1 d . . . . .
H98 H 0.9439 0.4249 0.5905 0.102 Uiso 1 1 calc R . . . .
C99 C 0.9418(4) 0.4778(7) 0.5399(3) 0.093(3) Uani 1 1 d . . . . .
H99 H 0.9544 0.4288 0.5292 0.111 Uiso 1 1 calc R . . . .
S0AA S 0.65807(15) 0.62632(18) 0.32787(8) 0.0490(6) Uani 0.5 1 d D U P A 1
F1 F 0.5694(3) 0.7434(3) 0.29854(16) 0.1006(14) Uani 1 1 d D U . A 1
F4 F 0.5607(6) 0.6674(6) 0.3508(2) 0.090(2) Uani 0.5 1 d D U P A 1
F6 F 0.5276(6) 0.6067(5) 0.2877(3) 0.097(2) Uani 0.5 1 d D U P A 1
O3 O 0.6603(5) 0.5416(5) 0.3441(3) 0.054(2) Uani 0.5 1 d D U P A 1
O4 O 0.6828(5) 0.6231(7) 0.2944(2) 0.0555(18) Uani 0.5 1 d D U P A 1
O7 O 0.6974(4) 0.6861(5) 0.3543(2) 0.0643(18) Uani 0.5 1 d D U P A 1
C100 C 0.5677(3) 0.6630(5) 0.3133(3) 0.0843(16) Uani 0.5 1 d D U P A 1
S1AA S 0.8593(2) 0.3745(2) 0.66726(10) 0.0839(9) Uani 0.641(6) 1 d D U P B 1
F2 F 0.8441(5) 0.3731(6) 0.7348(3) 0.098(2) Uani 0.641(6) 1 d D U P B 1
F3 F 0.9149(7) 0.2667(6) 0.7192(4) 0.110(3) Uani 0.641(6) 1 d D U P B 1
F5 F 0.9494(5) 0.4064(7) 0.7320(3) 0.108(2) Uani 0.641(6) 1 d D U P B 1
O5 O 0.8514(6) 0.4693(5) 0.6673(3) 0.079(2) Uani 0.641(6) 1 d D U P B 1
O6 O 0.8037(5) 0.3169(8) 0.6521(4) 0.106(3) Uani 0.641(6) 1 d D U P B 1
O8 O 0.9137(5) 0.3498(8) 0.6511(3) 0.100(2) Uani 0.641(6) 1 d D U P B 1
C101 C 0.8937(5) 0.3524(7) 0.7172(2) 0.0974(19) Uani 0.641(6) 1 d D U P B 1
S3 S 0.8898(4) 0.3713(5) 0.7089(2) 0.0951(13) Uani 0.359(6) 1 d D U P B 2
F7 F 0.7834(7) 0.3349(11) 0.6617(5) 0.094(3) Uani 0.359(6) 1 d D U P B 2
F8 F 0.8838(8) 0.3155(10) 0.6409(4) 0.094(3) Uani 0.359(6) 1 d D U P B 2
F9 F 0.8483(9) 0.4561(9) 0.6495(5) 0.095(3) Uani 0.359(6) 1 d D U P B 2
O9 O 0.9534(7) 0.4180(14) 0.7110(5) 0.109(3) Uani 0.359(6) 1 d D U P B 2
O10 O 0.8502(9) 0.4130(13) 0.7297(5) 0.109(3) Uani 0.359(6) 1 d D U P B 2
O11 O 0.9044(14) 0.2847(10) 0.7238(5) 0.094(3) Uani 0.359(6) 1 d D U P B 2
C102 C 0.8454(7) 0.3670(9) 0.6589(3) 0.0911(19) Uani 0.359(6) 1 d D U P B 2
C103 C 0.6215(4) 0.6542(8) 0.6152(2) 0.094(3) Uani 1 1 d . . . . .
H103 H 0.5810 0.6750 0.6179 0.113 Uiso 1 1 calc R . . . .
C104 C 0.6438(5) 0.5757(7) 0.6292(2) 0.091(3) Uani 1 1 d . . . . .
H104 H 0.6179 0.5432 0.6411 0.109 Uiso 1 1 calc R . . . .
C105 C 0.2440(3) 0.8245(4) 0.55879(16) 0.0540(13) Uani 1 1 d . U . . .
S4 S 0.6178(3) 0.5922(3) 0.30451(15) 0.0839(12) Uani 0.5 1 d . . P C 2
O21 O 0.6379(4) 0.5305(6) 0.3342(3) 0.048(2) Uani 0.5 1 d . U P C 2
O30 O 0.5564(6) 0.5836(11) 0.2739(3) 0.096(4) Uani 0.5 1 d . U P C 2
F36 F 0.6533(8) 0.7028(8) 0.3548(4) 0.134(4) Uani 0.5 1 d . U P C 2
O39 O 0.6541(8) 0.6269(12) 0.2802(6) 0.131(7) Uani 0.5 1 d . U P C 2
C0AA C 0.5967(12) 0.6722(14) 0.3249(7) 0.112(3) Uani 0.5 1 d . U P C 2
F49 F 0.5318(6) 0.6490(9) 0.3335(4) 0.111(3) Uani 0.5 1 d . U P C 2

loop_
_atom_site_aniso_label
_atom_site_aniso_U_11
_atom_site_aniso_U_22
_atom_site_aniso_U_33
_atom_site_aniso_U_23
_atom_site_aniso_U_13
_atom_site_aniso_U_12
Se1 0.0483(3) 0.0756(5) 0.0374(3) -0.0138(3) 0.0131(3) -0.0088(3)
P1 0.0497(8) 0.0532(8) 0.0328(6) -0.0051(6) 0.0101(6) -0.0062(6)
C1 0.045(3) 0.081(4) 0.029(2) -0.006(3) 0.009(2) -0.007(3)
C2 0.054(3) 0.079(4) 0.039(3) -0.004(3) 0.014(3) -0.007(3)
C3 0.045(3) 0.058(4) 0.041(3) -0.009(3) 0.008(2) -0.007(3)
C5AA 0.066(3) 0.067(3) 0.032(2) -0.011(2) 0.009(2) -0.005(3)
C5 0.050(3) 0.059(4) 0.068(4) 0.007(3) 0.025(3) 0.002(3)
C6 0.048(3) 0.082(5) 0.072(4) 0.002(4) 0.018(3) 0.011(3)
C7 0.073(4) 0.088(4) 0.058(3) -0.025(3) 0.019(3) -0.011(3)
C8 0.070(5) 0.094(6) 0.102(6) -0.008(5) 0.046(5) -0.019(4)
C9 0.085(4) 0.082(4) 0.037(3) -0.003(3) 0.014(3) -0.012(3)
C10 0.080(5) 0.090(5) 0.049(4) -0.012(3) 0.032(3) -0.013(4)
C11 0.049(4) 0.109(7) 0.094(6) 0.017(5) 0.023(4) 0.000(4)
C12 0.066(4) 0.082(5) 0.059(4) -0.013(4) 0.008(3) -0.002(4)
C13 0.072(4) 0.056(4) 0.094(5) 0.008(4) 0.040(4) -0.001(3)
C14 0.089(5) 0.114(7) 0.053(4) -0.019(4) 0.041(4) -0.010(5)
C15 0.092(4) 0.106(5) 0.049(3) -0.022(3) 0.017(3) 0.009(4)
C16 0.067(4) 0.101(6) 0.062(4) -0.031(4) 0.017(4) -0.001(4)
C17 0.089(4) 0.100(4) 0.039(3) -0.005(3) 0.022(3) 0.003(4)
C18 0.087(4) 0.104(5) 0.062(4) -0.034(3) 0.019(3) -0.004(4)
Se2 0.0465(3) 0.0877(5) 0.0361(3) 0.0023(3) 0.0129(3) -0.0122(3)
P2 0.0420(7) 0.0688(10) 0.0313(6) -0.0060(6) 0.0125(5) -0.0041(7)
O1 0.063(2) 0.052(2) 0.0289(17) -0.0054(16) 0.0132(16) -0.0116(18)
C19 0.055(3) 0.061(4) 0.034(3) -0.009(2) 0.021(2) -0.012(3)
C20 0.046(3) 0.071(4) 0.048(3) 0.000(3) 0.023(3) -0.004(3)
C21 0.069(4) 0.070(4) 0.061(4) -0.015(3) 0.036(3) -0.012(3)
C22 0.055(3) 0.066(4) 0.041(3) -0.010(3) 0.023(3) -0.007(3)
C23 0.076(3) 0.052(3) 0.029(2) -0.002(2) 0.019(2) -0.007(3)
C24 0.101(5) 0.058(4) 0.045(3) -0.008(3) 0.039(3) -0.023(3)
C25 0.052(3) 0.077(4) 0.050(3) 0.015(3) 0.015(2) 0.000(3)
C26 0.066(3) 0.076(4) 0.055(3) 0.008(3) 0.021(3) 0.007(3)
C27 0.045(3) 0.071(3) 0.043(3) -0.006(2) 0.017(2) -0.005(3)
C28 0.062(3) 0.109(4) 0.029(2) -0.003(2) 0.019(2) 0.004(3)
C29 0.072(3) 0.117(4) 0.035(2) 0.002(2) 0.017(2) 0.007(3)
C30 0.064(4) 0.062(4) 0.063(4) 0.009(3) 0.033(3) 0.005(3)
C31 0.062(3) 0.088(4) 0.084(4) -0.012(4) 0.034(3) 0.011(3)
C32 0.105(6) 0.052(4) 0.091(5) -0.002(4) 0.060(5) -0.007(4)
C33 0.105(4) 0.052(3) 0.035(3) 0.000(2) 0.026(3) -0.004(3)
C34 0.070(3) 0.114(4) 0.037(2) -0.007(2) 0.022(2) 0.006(3)
C35 0.056(4) 0.087(5) 0.049(3) -0.019(3) 0.017(3) -0.010(3)
C36 0.120(5) 0.069(4) 0.040(3) -0.002(3) -0.003(3) 0.011(4)
C37 0.115(6) 0.068(5) 0.068(4) 0.007(4) 0.056(5) 0.002(4)
C38 0.058(3) 0.076(4) 0.101(4) -0.020(4) 0.027(3) -0.008(3)
C39 0.101(6) 0.076(5) 0.066(4) 0.006(4) 0.055(4) 0.013(4)
C40 0.059(3) 0.091(4) 0.121(5) -0.023(4) 0.034(4) 0.000(3)
C41 0.106(6) 0.070(5) 0.054(4) -0.018(3) 0.042(4) -0.035(4)
C42 0.123(5) 0.058(3) 0.043(3) 0.006(3) 0.011(3) 0.009(4)
C43 0.097(4) 0.066(3) 0.036(3) -0.004(3) 0.004(3) 0.005(3)
C44 0.136(4) 0.060(3) 0.047(3) -0.004(2) 0.038(3) -0.017(3)
C45 0.089(3) 0.132(4) 0.040(2) -0.004(3) 0.023(2) 0.010(3)
C46 0.087(5) 0.074(5) 0.062(4) -0.024(4) 0.033(4) -0.033(4)
C47 0.086(3) 0.127(4) 0.038(2) 0.002(3) 0.018(2) 0.007(3)
C48 0.083(3) 0.125(4) 0.044(2) -0.010(3) 0.026(2) 0.009(3)
C49 0.141(5) 0.060(3) 0.056(3) -0.005(3) 0.032(3) -0.009(4)
C50 0.145(5) 0.068(4) 0.053(3) -0.002(3) 0.041(3) -0.022(4)
Se3 0.0549(4) 0.0872(5) 0.0337(3) 0.0022(3) 0.0127(3) -0.0196(3)
Se4 0.0498(4) 0.0844(5) 0.0597(4) -0.0278(4) 0.0183(3) -0.0129(3)
P3 0.0528(8) 0.0739(10) 0.0345(7) -0.0058(7) 0.0171(6) -0.0160(7)
P4 0.0499(8) 0.0760(11) 0.0371(7) -0.0129(7) 0.0163(6) -0.0067(7)
O2 0.069(2) 0.070(3) 0.0359(18) -0.0095(17) 0.0252(17) -0.016(2)
C51 0.048(3) 0.064(4) 0.043(3) 0.000(3) 0.020(2) -0.013(3)
C52 0.063(4) 0.065(4) 0.055(3) -0.015(3) 0.032(3) -0.014(3)
C53 0.047(3) 0.091(5) 0.032(3) -0.011(3) 0.010(2) -0.005(3)
C54 0.066(3) 0.070(4) 0.041(3) -0.011(3) 0.030(3) -0.022(3)
C55 0.047(3) 0.091(5) 0.055(4) -0.023(4) 0.018(3) -0.008(3)
C56 0.059(3) 0.076(4) 0.032(3) -0.005(3) 0.013(3) -0.019(3)
C57 0.064(4) 0.099(5) 0.037(3) -0.006(3) 0.009(3) 0.017(4)
C58 0.070(3) 0.076(3) 0.035(2) -0.005(2) 0.027(2) -0.001(3)
C59 0.066(4) 0.077(5) 0.044(3) 0.000(3) 0.019(3) 0.003(3)
C60 0.056(3) 0.082(5) 0.040(3) -0.004(3) 0.017(3) -0.014(3)
C61 0.057(4) 0.087(5) 0.044(3) -0.004(3) 0.020(3) -0.007(3)
C62 0.084(5) 0.093(6) 0.047(4) -0.013(4) 0.000(3) -0.018(4)
C63 0.069(4) 0.089(5) 0.041(3) -0.011(3) 0.023(3) -0.010(4)
C64 0.097(5) 0.048(4) 0.078(5) -0.003(3) 0.051(4) -0.006(4)
C65 0.058(4) 0.059(4) 0.056(4) 0.004(3) 0.027(3) 0.001(3)
C66 0.068(4) 0.064(4) 0.040(3) -0.009(3) 0.018(3) -0.003(3)
C67 0.089(5) 0.069(4) 0.050(3) -0.005(3) 0.042(3) -0.019(4)
C68 0.088(5) 0.073(5) 0.044(3) -0.010(3) 0.015(3) 0.006(4)
C69 0.061(4) 0.087(5) 0.056(4) -0.003(3) 0.017(3) -0.001(4)
C70 0.061(4) 0.087(5) 0.066(4) -0.002(4) 0.018(3) -0.006(4)
C71 0.046(3) 0.119(7) 0.053(4) -0.007(4) 0.011(3) -0.007(4)
C72 0.091(6) 0.111(7) 0.042(4) 0.003(4) 0.007(4) 0.028(5)
C73 0.061(4) 0.068(4) 0.043(3) -0.009(3) 0.019(3) -0.002(3)
C74 0.078(5) 0.094(5) 0.043(3) -0.014(3) 0.018(3) -0.024(4)
C75 0.061(4) 0.074(4) 0.041(3) -0.011(3) 0.021(3) -0.017(3)
C76 0.090(4) 0.073(4) 0.042(3) -0.007(3) 0.029(3) 0.000(3)
C77 0.108(6) 0.110(7) 0.039(3) -0.008(4) 0.023(4) 0.015(5)
C78 0.099(5) 0.077(5) 0.046(3) 0.001(3) 0.034(4) -0.024(4)
C79 0.092(5) 0.067(4) 0.046(3) 0.001(3) 0.033(3) 0.012(4)
C80 0.066(3) 0.077(4) 0.042(3) -0.010(3) 0.020(3) 0.004(3)
C81 0.090(5) 0.069(4) 0.064(4) 0.005(3) 0.053(4) 0.004(4)
C82 0.101(6) 0.063(4) 0.071(4) 0.007(3) 0.052(4) -0.002(4)
C83 0.102(5) 0.095(4) 0.056(3) -0.014(3) 0.006(3) 0.020(4)
C84 0.079(5) 0.080(5) 0.043(3) -0.010(3) 0.016(3) -0.032(4)
C85 0.089(5) 0.093(5) 0.041(3) -0.005(3) 0.022(3) 0.008(4)
C86 0.062(4) 0.111(7) 0.075(5) -0.020(5) 0.030(4) -0.012(4)
C87 0.061(4) 0.096(6) 0.072(5) -0.017(4) 0.030(4) -0.025(4)
C88 0.058(4) 0.107(6) 0.073(5) -0.009(4) 0.039(4) -0.001(4)
C89 0.102(4) 0.080(4) 0.048(3) -0.009(3) 0.019(3) 0.017(4)
C90 0.123(7) 0.069(5) 0.053(4) -0.008(3) 0.029(4) -0.001(5)
C91 0.073(5) 0.104(7) 0.080(5) -0.028(5) 0.043(4) -0.001(4)
C92 0.084(4) 0.089(4) 0.052(3) -0.016(3) 0.010(3) 0.019(4)
C93 0.071(5) 0.115(8) 0.107(7) -0.020(6) 0.051(5) -0.026(5)
C94 0.086(5) 0.096(6) 0.049(4) -0.012(4) 0.032(4) -0.029(4)
C95 0.100(6) 0.081(5) 0.067(5) -0.016(4) 0.038(4) -0.048(5)
C96 0.098(5) 0.078(5) 0.051(4) -0.007(3) 0.035(4) -0.044(4)
C97 0.158(10) 0.119(8) 0.065(5) 0.016(5) 0.052(6) -0.048(7)
C98 0.080(5) 0.074(5) 0.109(7) -0.019(5) 0.040(5) 0.001(4)
C99 0.084(6) 0.090(6) 0.124(8) -0.029(6) 0.063(6) -0.008(5)
S0AA 0.0584(15) 0.0373(13) 0.0464(13) 0.0045(11) 0.0066(12) -0.0030(12)
F1 0.097(3) 0.062(2) 0.122(3) 0.018(2) -0.004(3) 0.008(2)
F4 0.092(4) 0.078(4) 0.096(4) 0.008(4) 0.019(4) 0.007(4)
F6 0.088(4) 0.076(4) 0.106(4) 0.016(4) -0.005(4) -0.003(4)
O3 0.056(4) 0.047(3) 0.053(4) 0.006(3) 0.004(3) 0.002(3)
O4 0.069(4) 0.045(3) 0.055(3) 0.010(3) 0.021(3) 0.004(3)
O7 0.065(3) 0.053(3) 0.062(3) 0.008(3) -0.003(3) -0.002(3)
C100 0.083(3) 0.062(3) 0.095(3) 0.013(3) 0.005(3) 0.001(3)
S1AA 0.0952(19) 0.0842(18) 0.0725(17) -0.0039(14) 0.0238(15) -0.0057(15)
F2 0.110(4) 0.088(4) 0.116(4) -0.014(4) 0.063(3) -0.006(4)
F3 0.101(5) 0.080(4) 0.141(5) -0.004(4) 0.018(5) 0.013(4)
F5 0.102(4) 0.118(4) 0.101(4) -0.019(4) 0.027(4) -0.044(3)
O5 0.098(4) 0.074(4) 0.068(4) -0.003(4) 0.029(4) -0.004(3)
O6 0.107(5) 0.100(4) 0.101(5) -0.005(4) 0.011(4) -0.022(4)
O8 0.113(5) 0.104(5) 0.084(4) -0.005(4) 0.030(4) 0.012(4)
C101 0.096(3) 0.096(4) 0.108(3) -0.018(3) 0.042(3) -0.021(3)
S3 0.092(2) 0.102(3) 0.099(3) -0.024(2) 0.040(2) -0.022(2)
F7 0.099(5) 0.098(5) 0.088(5) -0.009(4) 0.028(4) -0.012(4)
F8 0.114(5) 0.088(5) 0.079(4) -0.021(4) 0.024(4) 0.000(4)
F9 0.110(5) 0.081(4) 0.086(5) 0.016(4) 0.016(5) -0.008(4)
O9 0.106(5) 0.111(5) 0.110(5) -0.022(5) 0.030(5) -0.030(5)
O10 0.111(5) 0.105(6) 0.120(5) -0.020(5) 0.046(5) -0.015(5)
O11 0.094(5) 0.081(5) 0.111(5) -0.016(5) 0.036(5) 0.003(5)
C102 0.102(3) 0.089(3) 0.081(3) -0.003(3) 0.023(3) -0.007(3)
C103 0.044(4) 0.176(11) 0.066(5) -0.014(6) 0.018(3) -0.007(5)
C104 0.084(6) 0.133(8) 0.058(4) 0.001(5) 0.025(4) -0.027(6)
C105 0.070(3) 0.056(3) 0.036(2) -0.005(2) 0.015(2) -0.007(3)
S4 0.107(3) 0.059(2) 0.106(3) 0.013(2) 0.062(3) 0.003(2)
O21 0.034(5) 0.042(5) 0.060(6) 0.018(4) 0.002(4) 0.010(3)
O30 0.070(7) 0.167(13) 0.038(5) -0.003(6) -0.010(5) -0.036(8)
F36 0.148(8) 0.089(6) 0.117(7) -0.003(6) -0.041(7) -0.001(6)
O39 0.097(11) 0.100(11) 0.21(2) 0.057(13) 0.067(12) 0.030(10)
C0AA 0.111(6) 0.085(5) 0.119(6) 0.018(5) -0.003(5) 0.005(5)
F49 0.095(6) 0.116(7) 0.119(7) 0.024(6) 0.027(6) 0.024(6)

loop_
_atom_type_symbol
_atom_type_description
_atom_type_scat_dispersion_real
_atom_type_scat_dispersion_imag
_atom_type_scat_source
C C 0.0181 0.0091 'International Tables Vol C Tables 4.2.6.8 and 6.1.1.4'
H H 0.0000 0.0000 'International Tables Vol C Tables 4.2.6.8 and 6.1.1.4'
F F 0.0727 0.0534 'International Tables Vol C Tables 4.2.6.8 and 6.1.1.4'
O O 0.0492 0.0322 'International Tables Vol C Tables 4.2.6.8 and 6.1.1.4'
P P 0.2955 0.4335 'International Tables Vol C Tables 4.2.6.8 and 6.1.1.4'
S S 0.3331 0.5567 'International Tables Vol C Tables 4.2.6.8 and 6.1.1.4'
Se Se -0.7943 1.1372 'International Tables Vol C Tables 4.2.6.8 and 6.1.1.4'

loop_
_geom_angle_atom_site_label_1
_geom_angle_atom_site_label_2
_geom_angle_atom_site_label_3
_geom_angle
C1 Se1 P1 103.23(17)
C3 P1 Se1 115.1(2)
C3 P1 C5AA 107.5(3)
C3 P1 C105 110.9(3)
C5AA P1 Se1 109.3(2)
C105 P1 Se1 107.4(2)
C105 P1 C5AA 106.3(3)
C2 C1 Se1 118.8(4)
C2 C1 C10 119.4(6)
C10 C1 Se1 120.7(6)
C12 C2 C1 119.1(6)
C5 C3 P1 120.0(4)
C6 C3 P1 120.9(5)
C6 C3 C5 118.9(6)
C7 C5AA P1 121.2(5)
C7 C5AA C9 120.1(6)
C9 C5AA P1 118.7(5)
C13 C5 C3 119.5(6)
C11 C6 C3 121.0(7)
C5AA C7 C18 119.3(8)
C11 C8 C13 121.2(7)
C5AA C9 C17 119.8(7)
C14 C10 C1 119.3(8)
C8 C11 C6 120.5(7)
C16 C12 C2 120.6(8)
C5 C13 C8 118.8(7)
C16 C14 C10 121.8(7)
C17 C15 C18 121.1(7)
C14 C16 C12 119.6(8)
C15 C17 C9 119.8(8)
C15 C18 C7 119.9(8)
C20 Se2 P2 98.92(19)
C22 P2 Se2 108.1(2)
C27 P2 Se2 114.7(2)
C27 P2 C22 109.9(3)
C27 P2 C28 109.4(3)
C28 P2 Se2 107.1(2)
C28 P2 C22 107.4(3)
C19 O1 C23 118.9(5)
O1 C19 C22 116.1(5)
C24 C19 O1 122.6(5)
C24 C19 C22 121.2(6)
C21 C20 Se2 119.5(4)
C21 C20 C30 121.5(6)
C30 C20 Se2 119.0(5)
C20 C21 C32 119.4(6)
C19 C22 P2 125.1(5)
C19 C22 C35 118.1(6)
C35 C22 P2 116.5(5)
O1 C23 C105 116.3(5)
C33 C23 O1 121.7(5)
C33 C23 C105 122.0(6)
C19 C24 C44 122.1(6)
C41 C24 C19 119.1(7)
C41 C24 C44 118.6(7)
C26 C25 C27 119.8(6)
C31 C26 C25 119.4(7)
C25 C27 P2 121.3(5)
C38 C27 P2 119.0(6)
C38 C27 C25 119.6(6)
C29 C28 P2 118.6(6)
C34 C28 P2 119.4(5)
C34 C28 C29 121.4(6)
C28 C29 C47 118.1(8)
C39 C30 C20 118.2(7)
C40 C31 C26 121.5(7)
C37 C32 C21 119.8(7)
C23 C33 C42 117.1(6)
C23 C33 C44 123.5(6)
C42 C33 C44 119.4(6)
C28 C34 C48 119.2(8)
C46 C35 C22 120.1(7)
C43 C36 C42 119.8(7)
C32 C37 C39 120.5(7)
C27 C38 C40 119.6(8)
C30 C39 C37 120.5(6)
C31 C40 C38 119.9(8)
C46 C41 C24 121.4(7)
C36 C42 C33 121.7(7)
C36 C43 C105 121.4(6)
C24 C44 C50 108.5(7)
C33 C44 C24 109.8(6)
C33 C44 C49 111.4(8)
C33 C44 C50 109.0(6)
C49 C44 C24 108.9(6)
C49 C44 C50 109.2(7)
C48 C45 C47 122.0(7)
C41 C46 C35 119.7(6)
C45 C47 C29 119.4(8)
C45 C48 C34 119.7(8)
C51 Se3 P3 100.09(18)
C55 Se4 P4 101.62(19)
C56 P3 Se3 106.8(2)
C60 P3 Se3 108.0(2)
C60 P3 C56 107.9(3)
C60 P3 C75 110.5(3)
C75 P3 Se3 113.2(2)
C75 P3 C56 110.2(3)
C53 P4 Se4 113.8(2)
C53 P4 C80 110.3(3)
C73 P4 Se4 110.2(2)
C73 P4 C53 106.6(3)
C73 P4 C80 108.1(3)
C80 P4 Se4 107.7(2)
C58 O2 C54 117.8(5)
C52 C51 Se3 119.5(4)
C52 C51 C65 121.4(6)
C65 C51 Se3 119.0(5)
C64 C52 C51 118.9(6)
C63 C53 P4 120.2(5)
C71 C53 P4 119.7(6)
C71 C53 C63 120.0(7)
O2 C54 C60 116.1(6)
O2 C54 C67 123.1(6)
C67 C54 C60 120.8(6)
C70 C55 Se4 119.5(5)
C70 C55 C88 121.1(7)
C88 C55 Se4 119.2(6)
C57 C56 P3 121.0(5)
C57 C56 C59 120.8(6)
C59 C56 P3 118.0(5)
C56 C57 C72 118.8(7)
O2 C58 C80 116.5(6)
C76 C58 O2 122.2(6)
C76 C58 C80 121.3(6)
C85 C59 C56 119.7(7)
C54 C60 P3 124.7(5)
C84 C60 P3 118.0(5)
C84 C60 C54 117.0(7)
C75 C61 C69 120.4(7)
C68 C62 C74 120.9(7)
C94 C63 C53 119.2(7)
C52 C64 C82 120.6(7)
C51 C65 C81 118.4(6)
C79 C66 C73 119.0(6)
C54 C67 C78 122.6(6)
C96 C67 C54 118.4(7)
C96 C67 C78 118.9(7)
C62 C68 C79 119.8(6)
C86 C69 C61 118.3(8)
C55 C70 C98 118.3(8)
C53 C71 C103 118.2(9)
C77 C72 C57 121.3(7)
C66 C73 P4 119.3(5)
C74 C73 P4 120.1(5)
C74 C73 C66 120.5(6)
C73 C74 C62 119.2(7)
C61 C75 P3 120.8(5)
C61 C75 C87 121.2(7)
C87 C75 P3 117.9(6)
C58 C76 C78 123.0(7)
C58 C76 C89 117.9(7)
C89 C76 C78 119.0(7)
C72 C77 C85 119.5(7)
C67 C78 C76 110.2(6)
C67 C78 C90 109.1(5)
C67 C78 C97 110.9(7)
C76 C78 C90 108.6(7)
C76 C78 C97 109.5(6)
C97 C78 C90 108.6(8)
C68 C79 C66 120.5(7)
C58 C80 P4 126.0(5)
C92 C80 P4 114.5(5)
C92 C80 C58 119.3(7)
C82 C81 C65 120.6(6)
C81 C82 C64 120.0(6)
C89 C83 C92 120.3(8)
C95 C84 C60 121.2(7)
C59 C85 C77 119.9(7)
C93 C86 C69 120.9(8)
C75 C87 C93 116.6(8)
C91 C88 C55 118.3(9)
C83 C89 C76 121.2(8)
C99 C91 C88 121.7(8)
C80 C92 C83 119.4(7)
C86 C93 C87 122.4(8)
C104 C94 C63 120.6(9)
C96 C95 C84 120.4(7)
C95 C96 C67 121.8(7)
C70 C98 C99 121.0(9)
C91 C99 C98 119.5(8)
O3 S0AA O4 109.6(5)
O3 S0AA C100 108.0(5)
O4 S0AA C100 109.2(4)
O7 S0AA O3 112.0(5)
O7 S0AA O4 109.0(5)
O7 S0AA C100 109.0(4)
F1 C100 S0AA 104.9(5)
F1 C100 F4 110.9(7)
F1 C100 F6 113.2(7)
F4 C100 S0AA 96.0(6)
F6 C100 S0AA 111.0(7)
F6 C100 F4 118.7(8)
O5 S1AA C101 101.7(5)
O6 S1AA O5 122.9(7)
O6 S1AA O8 107.5(7)
O6 S1AA C101 108.4(7)
O8 S1AA O5 111.2(7)
O8 S1AA C101 103.3(6)
F2 C101 S1AA 106.9(7)
F2 C101 F3 117.3(10)
F2 C101 F5 108.3(9)
F3 C101 S1AA 105.3(7)
F3 C101 F5 110.0(10)
F5 C101 S1AA 108.7(7)
O9 S3 C102 105.2(6)
O10 S3 O9 112.5(12)
O10 S3 O11 108.4(13)
O10 S3 C102 110.7(7)
O11 S3 O9 110.3(14)
O11 S3 C102 109.8(7)
F7 C102 S3 98.8(9)
F7 C102 F8 118.3(13)
F7 C102 F9 117.5(14)
F8 C102 S3 107.5(9)
F8 C102 F9 111.9(13)
F9 C102 S3 99.3(9)
C104 C103 C71 120.6(8)
C94 C104 C103 121.5(8)
C23 C105 P1 126.2(5)
C43 C105 P1 116.2(5)
C43 C105 C23 117.4(6)
O21 S4 O30 122.1(8)
O21 S4 C0AA 103.6(10)
O30 S4 C0AA 98.1(11)
O39 S4 O21 130.0(8)
O39 S4 O30 93.1(10)
O39 S4 C0AA 105.0(12)
F36 C0AA S4 110.3(16)
F36 C0AA F49 120(2)
F49 C0AA S4 106.8(15)

loop_
_geom_bond_atom_site_label_1
_geom_bond_atom_site_label_2
_geom_bond_distance
Se1 P1 2.2176(16)
Se1 C1 1.925(6)
P1 C3 1.792(6)
P1 C5AA 1.807(6)
P1 C105 1.792(7)
C1 C2 1.392(9)
C1 C10 1.401(8)
C2 C12 1.382(10)
C3 C5 1.399(9)
C3 C6 1.380(9)
C5AA C7 1.374(10)
C5AA C9 1.386(10)
C5 C13 1.385(9)
C6 C11 1.347(11)
C7 C18 1.396(10)
C8 C11 1.349(12)
C8 C13 1.385(11)
C9 C17 1.390(9)
C10 C14 1.361(11)
C12 C16 1.379(11)
C14 C16 1.354(12)
C15 C17 1.354(12)
C15 C18 1.368(12)
Se2 P2 2.2307(16)
Se2 C20 1.920(6)
P2 C22 1.802(7)
P2 C27 1.777(6)
P2 C28 1.801(6)
O1 C19 1.383(7)
O1 C23 1.395(7)
C19 C22 1.390(9)
C19 C24 1.379(9)
C20 C21 1.369(10)
C20 C30 1.405(9)
C21 C32 1.383(10)
C22 C35 1.412(9)
C23 C33 1.384(9)
C23 C105 1.410(8)
C24 C41 1.374(9)
C24 C44 1.536(11)
C25 C26 1.380(10)
C25 C27 1.397(10)
C26 C31 1.374(11)
C27 C38 1.385(10)
C28 C29 1.400(11)
C28 C34 1.356(11)
C29 C47 1.405(9)
C30 C39 1.368(9)
C31 C40 1.358(12)
C32 C37 1.376(10)
C33 C42 1.412(10)
C33 C44 1.505(10)
C34 C48 1.409(9)
C35 C46 1.381(11)
C36 C42 1.377(10)
C36 C43 1.362(10)
C37 C39 1.386(11)
C38 C40 1.385(11)
C41 C46 1.371(11)
C43 C105 1.407(9)
C44 C49 1.521(12)
C44 C50 1.566(10)
C45 C47 1.370(12)
C45 C48 1.345(12)
Se3 P3 2.2158(16)
Se3 C51 1.919(6)
Se4 P4 2.2153(17)
Se4 C55 1.935(7)
P3 C56 1.798(6)
P3 C60 1.792(8)
P3 C75 1.794(7)
P4 C53 1.802(7)
P4 C73 1.796(6)
P4 C80 1.811(8)
O2 C54 1.392(7)
O2 C58 1.389(8)
C51 C52 1.380(9)
C51 C65 1.386(8)
C52 C64 1.375(9)
C53 C63 1.405(10)
C53 C71 1.392(10)
C54 C60 1.417(9)
C54 C67 1.395(10)
C55 C70 1.377(11)
C55 C88 1.406(10)
C56 C57 1.374(10)
C56 C59 1.396(10)
C57 C72 1.389(10)
C58 C76 1.388(10)
C58 C80 1.409(9)
C59 C85 1.378(9)
C60 C84 1.405(9)
C61 C69 1.405(10)
C61 C75 1.370(10)
C62 C68 1.377(11)
C62 C74 1.395(9)
C63 C94 1.386(10)
C64 C82 1.386(10)
C65 C81 1.394(9)
C66 C73 1.410(9)
C66 C79 1.385(9)
C67 C78 1.488(11)
C67 C96 1.393(10)
C68 C79 1.387(11)
C69 C86 1.387(11)
C70 C98 1.383(11)
C71 C103 1.407(12)
C72 C77 1.373(11)
C73 C74 1.378(10)
C75 C87 1.401(9)
C76 C78 1.523(10)
C76 C89 1.400(10)
C77 C85 1.396(11)
C78 C90 1.564(12)
C78 C97 1.554(10)
C80 C92 1.373(10)
C81 C82 1.365(10)
C83 C89 1.364(12)
C83 C92 1.412(12)
C84 C95 1.381(11)
C86 C93 1.339(13)
C87 C93 1.409(12)
C88 C91 1.369(11)
C91 C99 1.359(13)
C94 C104 1.344(13)
C95 C96 1.342(11)
C98 C99 1.386(13)
S0AA O3 1.444(6)
S0AA O4 1.454(6)
S0AA O7 1.422(6)
S0AA C100 1.881(7)
F1 C100 1.371(8)
F4 C100 1.418(8)
F6 C100 1.377(8)
S1AA O5 1.487(7)
S1AA O6 1.443(7)
S1AA O8 1.460(7)
S1AA C101 1.798(8)
F2 C101 1.392(8)
F3 C101 1.401(8)
F5 C101 1.406(8)
S3 O9 1.485(8)
S3 O10 1.420(8)
S3 O11 1.457(8)
S3 C102 1.801(8)
F7 C102 1.407(9)
F8 C102 1.414(9)
F9 C102 1.436(9)
C103 C104 1.358(14)
S4 O21 1.423(9)
S4 O30 1.443(11)
S4 O39 1.421(18)
S4 C0AA 1.58(3)
F36 C0AA 1.44(2)
C0AA F49 1.51(3)

loop_
_smtbx_masks_void_nr
_smtbx_masks_void_average_x
_smtbx_masks_void_average_y
_smtbx_masks_void_average_z
_smtbx_masks_void_volume
_smtbx_masks_void_count_electrons
1 0.000 0.000 0.500 729.6 301.8
2 0.000 0.500 0.000 729.6 301.8
3 0.500 0.000 0.500 713.8 304.4
4 0.500 0.500 1.000 713.8 304.4
